data_2100364
loop_
_publ_author_name
'Zhang, Zhaoming'
'Howard, Christopher J.'
'Knight, Kevin S.'
'Lumpkin, Gregory R.'

_publ_section_title
;
 Structures of the cation-deficient perovskite
 Nd~0.7~Ti~0.9~Al~0.1~O~3~ from high-resolution neutron powder
 diffraction in combination with group-theoretical analysis
;
_journal_coeditor_code BK5024
_journal_date_accepted 2005-12-08
_journal_date_recd_electronic 2005-09-19
_journal_issue 1
_journal_name_full 'Acta Crystallographica Section B'
_journal_page_first 60
_journal_page_last 67
_journal_paper_category FA
_journal_paper_doi 10.1107/S0108768105041066
_journal_volume 62
_journal_year 2006
_chemical_formula_sum 'Al0.1 Nd0.7 O3 Ti0.9'
_chemical_formula_weight 194.76
_space_group_IT_number 12
_symmetry_cell_setting monoclinic
_symmetry_space_group_name_Hall '-C 2y'
_symmetry_space_group_name_H-M 'C 1 2/m 1'
_cell_angle_alpha 90.0
_cell_angle_beta 90.042(2)
_cell_angle_gamma 90.0
_cell_formula_units_Z 8
_cell_length_a 7.67637(12)
_cell_length_b 7.64297(12)
_cell_length_c 7.71137(12)
_cell_volume 452.428(12)
_cod_data_source_file bk5024.cif
_cod_data_source_block ND0.7AL0.1TI0.9O3_RT
_cod_original_cell_volume 452.428(19)
_cod_original_sg_symbol_H-M 'C 2/m'
_cod_original_formula_sum Al0.1Nd0.7O3Ti0.9
_cod_database_code 2100364

loop_
_symmetry_equiv_pos_site_id
_symmetry_equiv_pos_as_xyz
1 +x,+y,+z
2 -x,+y,-z
-1 -x,-y,-z
-2 +x,-y,+z
101 +x+1/2,+y+1/2,+z
102 -x+1/2,+y+1/2,-z
-101 -x+1/2,-y+1/2,-z
-102 +x+1/2,-y+1/2,+z

loop_
_atom_site_aniso_label
_atom_site_aniso_U_11
_atom_site_aniso_U_22
_atom_site_aniso_U_33
_atom_site_aniso_U_12
_atom_site_aniso_U_13
_atom_site_aniso_U_23
O1 0.030(3) 0.006(3) 0.0080(17) 0.0 0.0 0.0
O2 0.059(4) 0.042(4) 0.0023(18) 0.0 0.0 0.0
O3 0.011(3) 0.015(2) 0.008(2) 0.0 0.0 0.0
O4 0.026(3) 0.005(2) 0.016(2) 0.0 0.0 0.0
O5 0.0008(10) 0.030(3) 0.044(2) -0.005(2) 0.0 0.0

loop_
_atom_site_label
_atom_site_fract_x
_atom_site_fract_y
_atom_site_fract_z
_atom_site_U_iso_or_equiv
_atom_site_thermal_displace_type
_atom_site_occupancy
_atom_site_type_symbol
Nd1 0.2522(6) 0.0 0.0021(8) 0.0091(9) Uiso 0.970(5) Nd
Nd2 0.2493(14) 0.0 0.5096(17) 0.0097(18) Uiso 0.430(5) Nd
Ti 0.0046(11) 0.2474(9) 0.2606(5) 0.0053(6) Uiso 0.9 Ti
O1 0.0 0.2827(6) 0.0 0.01449 Uani 1.0 O
O2 0.0 0.2231(8) 0.5 0.0344 Uani 1.0 O
O3 0.0135(7) 0.0 0.2092(5) 0.01148 Uani 1.0 O
O4 -0.0297(8) 0.5 0.2683(5) 0.01557 Uani 1.0 O
O5 0.2536(8) 0.2730(7) 0.2338(4) 0.02488 Uani 1.0 O
Al 0.0046(11) 0.2474(9) 0.2606(5) 0.0053(6) Uiso 0.1 Al

loop_
_atom_type_symbol
Nd
Ti
O
Al
